data_7012082
loop_
_publ_author_name
'Andrei S. Batsanov'
'St\'ephanie M. Cornet'
'Keith B. Dillon'
'Andr\'es E. Goeta'
'Paul Hazendonk'
'Amber L. Thompson'

_publ_section_title
;
 New group 15 compounds containing the
 2,4,6-(CF3)3C6H2&#x00A0;(fluoromes = Ar),
 2,6-(CF3)2C6H3&#x00A0;(fluoroxyl = Ar') or
 2,4-(CF3)2C6H3&#x00A0;(Ar&#x2033;) ligands
;
_journal_issue 24
_journal_name_full 'J. Chem. Soc., Dalton Trans.'
_journal_page_first 4622
_journal_page_last 4628
_journal_paper_doi 10.1039/b207327g
_journal_year 2002
_chemical_formula_sum 'C16 H6 As Br F12'
_chemical_formula_weight 581.04
_chemical_name_systematic
; 
2,4-fluoromethylbenzene-2,5-fluromethylbenzene arsenic 
bromide 
;
_space_group_IT_number 14
_symmetry_cell_setting monoclinic
_symmetry_space_group_name_Hall '-P 2ybc'
_symmetry_space_group_name_H-M 'P 1 21/c 1'
_atom_sites_solution_hydrogens geom
_atom_sites_solution_primary direct
_atom_sites_solution_secondary difmap
_cell_angle_alpha 90.00
_cell_angle_beta 99.6590(10)
_cell_angle_gamma 90.00
_cell_formula_units_Z 4
_cell_length_a 13.7761(8)
_cell_length_b 8.9308(5)
_cell_length_c 14.6416(8)
_cell_measurement_reflns_used 4644
_cell_measurement_temperature 120(2)
_cell_measurement_theta_max 27.46
_cell_measurement_theta_min 2.68
_cell_volume 1775.84(17)
_computing_cell_refinement 'SMART version 5.060 (Bruker, 1999)'
_computing_data_collection 'SMART version 5.060 (Bruker, 1999)'
_computing_data_reduction 'SAINT version 6.02A (Bruker, 2001)'
_computing_molecular_graphics 'SHELXTL version 5.10 (Bruker, 1997)'
_computing_publication_material 'SHELXTL version 5.10 (Bruker, 1997)'
_computing_structure_refinement 'SHELXL-97 (Sheldrick, 1997)'
_computing_structure_solution 'SHELXS-97 (Sheldrick, 1990)'
_diffrn_ambient_temperature 120(2)
_diffrn_detector_area_resol_mean 8
_diffrn_measured_fraction_theta_full 1.000
_diffrn_measured_fraction_theta_max 1.000
_diffrn_measurement_device_type 'Bruker SMART CCD 1K area detector'
_diffrn_measurement_method \w-scans
_diffrn_radiation_monochromator graphite
_diffrn_radiation_source 'fine-focus sealed tube'
_diffrn_radiation_type MoK\a
_diffrn_radiation_wavelength 0.71073
_diffrn_reflns_av_R_equivalents 0.0324
_diffrn_reflns_av_sigmaI/netI 0.0261
_diffrn_reflns_limit_h_max 17
_diffrn_reflns_limit_h_min -17
_diffrn_reflns_limit_k_max 11
_diffrn_reflns_limit_k_min -11
_diffrn_reflns_limit_l_max 19
_diffrn_reflns_limit_l_min -19
_diffrn_reflns_number 18290
_diffrn_reflns_theta_full 27.49
_diffrn_reflns_theta_max 27.49
_diffrn_reflns_theta_min 1.50
_exptl_absorpt_coefficient_mu 4.285
_exptl_absorpt_correction_T_max 0.4811
_exptl_absorpt_correction_T_min 0.2790
_exptl_absorpt_correction_type multi-scan
_exptl_absorpt_process_details 'SADABS (G.M.Sheldrick, 1998)'
_exptl_crystal_colour colourless
_exptl_crystal_density_diffrn 2.173
_exptl_crystal_density_meas ?
_exptl_crystal_density_method .
_exptl_crystal_description block
_exptl_crystal_F_000 1112
_exptl_crystal_size_max 0.35
_exptl_crystal_size_mid 0.3
_exptl_crystal_size_min 0.2
_refine_diff_density_max 0.391
_refine_diff_density_min -0.406
_refine_diff_density_rms 0.071
_refine_ls_extinction_method none
_refine_ls_goodness_of_fit_ref 1.067
_refine_ls_hydrogen_treatment constr
_refine_ls_matrix_type full
_refine_ls_number_parameters 271
_refine_ls_number_reflns 4075
_refine_ls_number_restraints 0
_refine_ls_restrained_S_all 1.067
_refine_ls_R_factor_all 0.0294
_refine_ls_R_factor_gt 0.0220
_refine_ls_shift/su_max 0.001
_refine_ls_shift/su_mean 0.000
_refine_ls_structure_factor_coef Fsqd
_refine_ls_weighting_details 'calc w=1/[\s^2^(Fo^2^)+(0.0163P)^2^+1.2630P] where P=(Fo^2^+2Fc^2^)/3'
_refine_ls_weighting_scheme calc
_refine_ls_wR_factor_gt 0.0472
_refine_ls_wR_factor_ref 0.0494
_reflns_number_gt 3532
_reflns_number_total 4075
_reflns_threshold_expression I>2\s(I)
_cod_data_source_file b207327g.txt
_cod_data_source_block 6
_cod_original_sg_symbol_H-M P2(1)/c
_cod_database_code 7012082

loop_
_symmetry_equiv_pos_as_xyz
'x, y, z'
'-x, y+1/2, -z+1/2'
'-x, -y, -z'
'x, -y-1/2, z-1/2'

loop_
_atom_site_label
_atom_site_type_symbol
_atom_site_fract_x
_atom_site_fract_y
_atom_site_fract_z
_atom_site_U_iso_or_equiv
_atom_site_adp_type
_atom_site_occupancy
_atom_site_symmetry_multiplicity
_atom_site_calc_flag
_atom_site_refinement_flags
_atom_site_disorder_assembly
_atom_site_disorder_group
As1 As 0.247996(14) 0.24830(2) 0.431977(13) 0.01356(6) Uani 1 1 d . . .
Br1 Br 0.192524(15) 0.01544(2) 0.368393(14) 0.02122(6) Uani 1 1 d . . .
C11 C 0.14912(14) 0.2917(2) 0.51241(13) 0.0144(4) Uani 1 1 d . . .
C12 C 0.05934(14) 0.2152(2) 0.49883(14) 0.0176(4) Uani 1 1 d . . .
H12A H 0.0489 0.1382 0.4556 0.021 Uiso 1 1 calc R . .
C13 C -0.01430(15) 0.2520(2) 0.54847(14) 0.0193(4) Uani 1 1 d . . .
H13A H -0.0735 0.1997 0.5385 0.023 Uiso 1 1 calc R . .
C14 C 0.00020(14) 0.3667(2) 0.61302(13) 0.0166(4) Uani 1 1 d . . .
C15 C 0.08667(14) 0.4489(2) 0.62484(14) 0.0163(4) Uani 1 1 d . . .
H15A H 0.0954 0.5284 0.6664 0.020 Uiso 1 1 calc R . .
C16 C 0.16037(14) 0.4125(2) 0.57459(13) 0.0150(4) Uani 1 1 d . . .
C17 C -0.07578(15) 0.3987(2) 0.67289(15) 0.0212(4) Uani 1 1 d . . .
F11 F -0.16764(9) 0.37799(17) 0.62805(9) 0.0328(3) Uani 1 1 d . . .
F12 F -0.06547(11) 0.30853(17) 0.74711(10) 0.0385(4) Uani 1 1 d . . .
F13 F -0.07105(10) 0.53879(15) 0.70487(10) 0.0338(3) Uani 1 1 d . . .
C18 C 0.25295(15) 0.5048(2) 0.59452(14) 0.0187(4) Uani 1 1 d . . .
F14 F 0.23485(10) 0.64627(15) 0.61326(11) 0.0384(4) Uani 1 1 d . . .
F15 F 0.31619(9) 0.45221(16) 0.66697(9) 0.0300(3) Uani 1 1 d . . .
F16 F 0.30316(9) 0.50635(14) 0.52311(8) 0.0246(3) Uani 1 1 d . . .
C21 C 0.36531(14) 0.1777(2) 0.52225(13) 0.0129(4) Uani 1 1 d . . .
C22 C 0.36940(14) 0.1037(2) 0.60765(13) 0.0140(4) Uani 1 1 d . . .
C23 C 0.45950(15) 0.0811(2) 0.66568(14) 0.0181(4) Uani 1 1 d . . .
H23A H 0.4608 0.0322 0.7219 0.022 Uiso 1 1 calc R . .
C24 C 0.54644(15) 0.1297(2) 0.64131(14) 0.0214(4) Uani 1 1 d . . .
H24A H 0.6055 0.1179 0.6819 0.026 Uiso 1 1 calc R . .
C25 C 0.54513(15) 0.1960(2) 0.55611(14) 0.0185(4) Uani 1 1 d . . .
H25A H 0.6038 0.2258 0.5381 0.022 Uiso 1 1 calc R . .
C26 C 0.45607(14) 0.2186(2) 0.49680(13) 0.0138(4) Uani 1 1 d . . .
C27 C 0.28069(15) 0.0434(2) 0.64493(14) 0.0179(4) Uani 1 1 d . . .
F21 F 0.30606(10) -0.06596(14) 0.70694(9) 0.0275(3) Uani 1 1 d . . .
F22 F 0.21151(9) -0.01384(14) 0.57911(8) 0.0238(3) Uani 1 1 d . . .
F23 F 0.23681(9) 0.14939(14) 0.68890(8) 0.0238(3) Uani 1 1 d . . .
C28 C 0.46302(14) 0.2891(2) 0.40428(14) 0.0178(4) Uani 1 1 d . . .
F24 F 0.43455(9) 0.43292(13) 0.39917(8) 0.0245(3) Uani 1 1 d . . .
F25 F 0.55488(9) 0.28641(15) 0.38551(8) 0.0246(3) Uani 1 1 d . . .
F26 F 0.40728(8) 0.21792(13) 0.33285(8) 0.0189(2) Uani 1 1 d . . .

loop_
_atom_site_aniso_label
_atom_site_aniso_U_11
_atom_site_aniso_U_22
_atom_site_aniso_U_33
_atom_site_aniso_U_23
_atom_site_aniso_U_13
_atom_site_aniso_U_12
As1 0.01247(10) 0.01586(11) 0.01229(9) 0.00031(8) 0.00190(7) -0.00140(7)
Br1 0.02046(11) 0.02543(12) 0.01849(10) -0.00978(8) 0.00535(8) -0.00716(8)
C11 0.0126(9) 0.0159(10) 0.0147(9) 0.0010(8) 0.0024(7) 0.0013(7)
C12 0.0166(10) 0.0163(10) 0.0198(10) -0.0032(8) 0.0026(8) -0.0020(8)
C13 0.0154(9) 0.0198(11) 0.0231(10) -0.0005(8) 0.0039(8) -0.0017(8)
C14 0.0144(9) 0.0187(11) 0.0172(9) 0.0028(8) 0.0041(8) 0.0035(8)
C15 0.0171(10) 0.0145(10) 0.0168(10) -0.0005(8) 0.0010(8) 0.0014(8)
C16 0.0141(9) 0.0144(10) 0.0154(9) 0.0010(8) -0.0003(7) 0.0003(8)
C17 0.0198(10) 0.0218(11) 0.0227(11) 0.0011(9) 0.0054(8) 0.0026(9)
F11 0.0152(6) 0.0470(9) 0.0375(8) -0.0058(7) 0.0082(6) 0.0011(6)
F12 0.0417(8) 0.0470(9) 0.0319(8) 0.0179(7) 0.0214(6) 0.0155(7)
F13 0.0322(7) 0.0288(8) 0.0449(8) -0.0124(6) 0.0191(6) 0.0010(6)
C18 0.0185(10) 0.0173(11) 0.0202(10) -0.0038(8) 0.0029(8) -0.0005(8)
F14 0.0277(7) 0.0175(7) 0.0723(11) -0.0195(7) 0.0150(7) -0.0058(6)
F15 0.0240(7) 0.0398(8) 0.0231(7) 0.0034(6) -0.0051(5) -0.0099(6)
F16 0.0244(6) 0.0278(7) 0.0226(6) -0.0039(5) 0.0071(5) -0.0117(5)
C21 0.0163(9) 0.0098(9) 0.0125(9) -0.0023(7) 0.0021(7) -0.0006(7)
C22 0.0199(10) 0.0100(9) 0.0130(9) -0.0030(7) 0.0056(7) 0.0007(7)
C23 0.0246(11) 0.0177(10) 0.0120(9) 0.0010(8) 0.0028(8) 0.0062(8)
C24 0.0193(10) 0.0250(12) 0.0181(10) -0.0010(9) -0.0026(8) 0.0051(9)
C25 0.0144(9) 0.0192(11) 0.0222(10) -0.0021(8) 0.0040(8) -0.0010(8)
C26 0.0164(9) 0.0103(9) 0.0147(9) -0.0017(7) 0.0026(7) -0.0015(7)
C27 0.0242(11) 0.0156(10) 0.0147(9) 0.0008(8) 0.0054(8) -0.0011(8)
F21 0.0359(7) 0.0237(7) 0.0243(7) 0.0125(5) 0.0089(6) 0.0006(6)
F22 0.0274(7) 0.0231(7) 0.0212(6) 0.0001(5) 0.0051(5) -0.0103(5)
F23 0.0276(7) 0.0243(7) 0.0227(6) -0.0032(5) 0.0136(5) 0.0004(5)
C28 0.0162(10) 0.0172(10) 0.0204(10) 0.0003(8) 0.0046(8) -0.0029(8)
F24 0.0362(7) 0.0145(6) 0.0242(6) 0.0044(5) 0.0095(5) -0.0010(5)
F25 0.0165(6) 0.0347(7) 0.0245(6) 0.0017(6) 0.0092(5) -0.0064(5)
F26 0.0189(6) 0.0242(6) 0.0141(5) -0.0011(5) 0.0042(5) -0.0038(5)

loop_
_atom_type_symbol
_atom_type_description
_atom_type_scat_dispersion_real
_atom_type_scat_dispersion_imag
_atom_type_scat_source
C C 0.0033 0.0016 'International Tables Vol C Tables 4.2.6.8 and 6.1.1.4'
H H 0.0000 0.0000 'International Tables Vol C Tables 4.2.6.8 and 6.1.1.4'
F F 0.0171 0.0103 'International Tables Vol C Tables 4.2.6.8 and 6.1.1.4'
As As 0.0499 2.0058 'International Tables Vol C Tables 4.2.6.8 and 6.1.1.4'
Br Br -0.2901 2.4595 'International Tables Vol C Tables 4.2.6.8 and 6.1.1.4'

loop_
_geom_angle_atom_site_label_1
_geom_angle_atom_site_label_2
_geom_angle_atom_site_label_3
_geom_angle
_geom_angle_site_symmetry_1
_geom_angle_site_symmetry_3
_geom_angle_publ_flag
C11 As1 C21 103.15(8) . . ?
C11 As1 Br1 101.43(6) . . ?
C21 As1 Br1 98.91(5) . . ?
C12 C11 C16 117.83(18) . . ?
C12 C11 As1 119.97(15) . . ?
C16 C11 As1 121.59(14) . . ?
C13 C12 C11 121.26(19) . . ?
C13 C12 H12A 119.4 . . ?
C11 C12 H12A 119.4 . . ?
C12 C13 C14 119.97(19) . . ?
C12 C13 H13A 120.0 . . ?
C14 C13 H13A 120.0 . . ?
C13 C14 C15 119.98(19) . . ?
C13 C14 C17 120.29(19) . . ?
C15 C14 C17 119.69(19) . . ?
C14 C15 C16 119.97(19) . . ?
C14 C15 H15A 120.0 . . ?
C16 C15 H15A 120.0 . . ?
C15 C16 C11 120.85(18) . . ?
C15 C16 C18 116.10(18) . . ?
C11 C16 C18 122.99(18) . . ?
F13 C17 F11 106.77(17) . . ?
F13 C17 F12 106.65(17) . . ?
F11 C17 F12 106.13(17) . . ?
F13 C17 C14 112.70(18) . . ?
F11 C17 C14 112.47(17) . . ?
F12 C17 C14 111.68(17) . . ?
F14 C18 F15 106.87(17) . . ?
F14 C18 F16 106.85(17) . . ?
F15 C18 F16 105.53(16) . . ?
F14 C18 C16 112.31(17) . . ?
F15 C18 C16 112.25(17) . . ?
F16 C18 C16 112.57(16) . . ?
C22 C21 C26 116.81(17) . . ?
C22 C21 As1 129.76(14) . . ?
C26 C21 As1 113.29(13) . . ?
C23 C22 C21 120.51(18) . . ?
C23 C22 C27 114.65(17) . . ?
C21 C22 C27 124.85(17) . . ?
C24 C23 C22 121.34(19) . . ?
C24 C23 H23A 119.3 . . ?
C22 C23 H23A 119.3 . . ?
C23 C24 C25 119.37(18) . . ?
C23 C24 H24A 120.3 . . ?
C25 C24 H24A 120.3 . . ?
C24 C25 C26 120.18(19) . . ?
C24 C25 H25A 119.9 . . ?
C26 C25 H25A 119.9 . . ?
C25 C26 C21 121.62(18) . . ?
C25 C26 C28 115.93(17) . . ?
C21 C26 C28 122.45(17) . . ?
F22 C27 F21 106.42(16) . . ?
F22 C27 F23 106.91(16) . . ?
F21 C27 F23 106.02(15) . . ?
F22 C27 C22 113.31(16) . . ?
F21 C27 C22 111.59(17) . . ?
F23 C27 C22 112.13(16) . . ?
F25 C28 F24 106.44(16) . . ?
F25 C28 F26 105.50(16) . . ?
F24 C28 F26 106.55(16) . . ?
F25 C28 C26 112.37(16) . . ?
F24 C28 C26 112.75(17) . . ?
F26 C28 C26 112.68(16) . . ?

loop_
_geom_bond_atom_site_label_1
_geom_bond_atom_site_label_2
_geom_bond_distance
_geom_bond_site_symmetry_2
_geom_bond_publ_flag
As1 C11 1.9827(19) . ?
As1 C21 2.0099(19) . ?
As1 Br1 2.3530(3) . ?
C11 C12 1.398(3) . ?
C11 C16 1.403(3) . ?
C12 C13 1.383(3) . ?
C12 H12A 0.9300 . ?
C13 C14 1.385(3) . ?
C13 H13A 0.9300 . ?
C14 C15 1.385(3) . ?
C14 C17 1.501(3) . ?
C15 C16 1.389(3) . ?
C15 H15A 0.9300 . ?
C16 C18 1.506(3) . ?
C17 F13 1.334(2) . ?
C17 F11 1.337(2) . ?
C17 F12 1.341(2) . ?
C18 F14 1.325(2) . ?
C18 F15 1.340(2) . ?
C18 F16 1.347(2) . ?
C21 C22 1.407(3) . ?
C21 C26 1.411(3) . ?
C22 C23 1.396(3) . ?
C22 C27 1.518(3) . ?
C23 C24 1.376(3) . ?
C23 H23A 0.9300 . ?
C24 C25 1.378(3) . ?
C24 H24A 0.9300 . ?
C25 C26 1.394(3) . ?
C25 H25A 0.9300 . ?
C26 C28 1.511(3) . ?
C27 F22 1.338(2) . ?
C27 F21 1.340(2) . ?
C27 F23 1.344(2) . ?
C28 F25 1.340(2) . ?
C28 F24 1.342(2) . ?
C28 F26 1.348(2) . ?

loop_
_cod_related_entry_id
_cod_related_entry_database
_cod_related_entry_code
1 ChemSpider 21146597
